data_1562413
loop_
_publ_author_name
'Fucci, Rosa'
'Vande Velde, Christophe M. L.'

_publ_section_title
;
 Strategic design and synthesis of star-shaped organic linkers for
 mesoporous MOFs.
;
_journal_issue 0
_journal_name_full 'Faraday discussions'
_journal_page_first 97
_journal_page_last 111
_journal_paper_doi 10.1039/d1fd00026h
_journal_volume 231
_journal_year 2021
_chemical_formula_moiety 'C13 H13 N O4 S2'
_chemical_formula_sum 'C13 H13 N O4 S2'
_chemical_formula_weight 311.36
_chemical_name_systematic
;
methyl 3-(p-tolylsulfonylamino)thiophene-2-carboxylate
;
_space_group_crystal_system monoclinic
_space_group_IT_number 14
_space_group_name_Hall '-P 2ybc'
_space_group_name_H-M_alt 'P 1 21/c 1'
_atom_sites_solution_hydrogens mixed
_atom_sites_solution_primary direct
_atom_sites_solution_secondary difmap
_audit_creation_method SHELXL-2018/3
_audit_update_record
;
2021-03-04 deposited with the CCDC.	2021-05-04 downloaded from the CCDC.
;
_cell_angle_alpha 90
_cell_angle_beta 94.455(9)
_cell_angle_gamma 90
_cell_formula_units_Z 4
_cell_length_a 12.5382(11)
_cell_length_b 7.5215(7)
_cell_length_c 15.2868(19)
_cell_measurement_reflns_used 19138
_cell_measurement_temperature 293(2)
_cell_measurement_theta_max 71.725
_cell_measurement_theta_min 3.536
_cell_volume 1437.3(3)
_computing_cell_refinement 'HKL3000 v2.3.10 (Minor & Otwinowski, 1997)'
_computing_data_collection 'Rigaku CrystalClear 2.1 (Rigaku, 2014)'
_computing_data_reduction 'HKL3000 v2.3.10 (Minor & Otwinowski, 1997)'
_computing_structure_refinement 'SHELXL-2018/3 (Sheldrick, 2018)'
_computing_structure_solution 'SHELXT-2016 (Sheldrick, 2016)'
_diffrn_ambient_temperature 293(2)
_diffrn_measured_fraction_theta_full 0.959
_diffrn_measured_fraction_theta_max 0.949
_diffrn_measurement_device_type 'Rigaku R-Axis II'
_diffrn_measurement_method '\w scans'
_diffrn_radiation_type CuK\a
_diffrn_radiation_wavelength 1.54178
_diffrn_reflns_av_R_equivalents 0.0816
_diffrn_reflns_av_unetI/netI 0.0231
_diffrn_reflns_Laue_measured_fraction_full 0.959
_diffrn_reflns_Laue_measured_fraction_max 0.949
_diffrn_reflns_limit_h_max 15
_diffrn_reflns_limit_h_min -15
_diffrn_reflns_limit_k_max 9
_diffrn_reflns_limit_k_min -9
_diffrn_reflns_limit_l_max 17
_diffrn_reflns_limit_l_min -16
_diffrn_reflns_number 39751
_diffrn_reflns_point_group_measured_fraction_full 0.959
_diffrn_reflns_point_group_measured_fraction_max 0.949
_diffrn_reflns_theta_full 67.700
_diffrn_reflns_theta_max 71.799
_diffrn_reflns_theta_min 5.806
_diffrn_source microsource
_exptl_absorpt_coefficient_mu 3.481
_exptl_absorpt_correction_T_max 1.3418
_exptl_absorpt_correction_T_min 0.7239
_exptl_absorpt_correction_type multi-scan
_exptl_absorpt_process_details 'HKL3000 v2.3.10 (Minor & Otwinowski, 1997)'
_exptl_crystal_colour colourless
_exptl_crystal_density_diffrn 1.439
_exptl_crystal_density_meas ?
_exptl_crystal_description plate
_exptl_crystal_F_000 648
_exptl_crystal_recrystallization_method 'Re-crystallisation from solvent: dichloromethane'
_exptl_crystal_size_max 0.1
_exptl_crystal_size_mid 0.1
_exptl_crystal_size_min 0.05
_refine_diff_density_max 0.309
_refine_diff_density_min -0.373
_refine_diff_density_rms 0.075
_refine_ls_extinction_coef 0.0018(5)
_refine_ls_extinction_expression Fc^*^=kFc[1+0.001xFc^2^\l^3^/sin(2\q)]^-1/4^
_refine_ls_extinction_method 'SHELXL-2018/3 (Sheldrick 2018)'
_refine_ls_goodness_of_fit_ref 1.069
_refine_ls_hydrogen_treatment mixed
_refine_ls_matrix_type full
_refine_ls_number_parameters 188
_refine_ls_number_reflns 2671
_refine_ls_number_restraints 0
_refine_ls_restrained_S_all 1.069
_refine_ls_R_factor_all 0.0729
_refine_ls_R_factor_gt 0.0616
_refine_ls_shift/su_max 0.000
_refine_ls_shift/su_mean 0.000
_refine_ls_structure_factor_coef Fsqd
_refine_ls_weighting_details 'w=1/[\s^2^(Fo^2^)+(0.0987P)^2^+1.0485P] where P=(Fo^2^+2Fc^2^)/3'
_refine_ls_weighting_scheme calc
_refine_ls_wR_factor_gt 0.1678
_refine_ls_wR_factor_ref 0.1807
_reflns_Friedel_coverage 0.000
_reflns_number_gt 2162
_reflns_number_total 2671
_reflns_threshold_expression 'I > 2\s(I)'
_cod_data_source_file d1fd00026h2.cif
_cod_data_source_block thio-nh-ts
_cod_depositor_comments
;
The following automatic conversions were performed:

data item '_exptl_crystal_density_meas' value 'not measured' was
changed to '?' -- the value is perceived as not measured.

Automatic conversion script
Id: cif_fix_values 7556 2019-12-06 15:28:31Z antanas 

 Adding full bibliography for 1562413--1562418.cif.
;
_cod_original_sg_symbol_H-M 'P 21/c'
_cod_database_code 1562413
_shelx_shelxl_version_number 2018/3
_shelx_space_group_comment
;
The symmetry employed for this shelxl refinement is uniquely defined
by the following loop, which should always be used as a source of
symmetry information in preference to the above space-group names.
They are only intended as comments.
;

loop_
_space_group_symop_operation_xyz
'x, y, z'
'-x, y+1/2, -z+1/2'
'-x, -y, -z'
'x, -y-1/2, z-1/2'

loop_
_atom_site_label
_atom_site_type_symbol
_atom_site_fract_x
_atom_site_fract_y
_atom_site_fract_z
_atom_site_U_iso_or_equiv
_atom_site_adp_type
_atom_site_occupancy
_atom_site_site_symmetry_order
_atom_site_calc_flag
_atom_site_refinement_flags_posn
_atom_site_refinement_flags_adp
_atom_site_refinement_flags_occupancy
_atom_site_disorder_assembly
_atom_site_disorder_group
S1 S 0.47633(8) 0.84897(12) 0.36727(7) 0.0692(3) Uani 1 1 d . . . . .
H3 H 0.608(4) 0.362(6) 0.427(3) 0.097(15) Uiso 1 1 d . . . . .
C3 C 0.6130(3) 0.6193(4) 0.4278(2) 0.0524(7) Uani 1 1 d . . . . .
N3 N 0.6569(2) 0.4530(4) 0.4527(2) 0.0617(8) Uani 1 1 d . . . . .
O3 O 0.7875(2) 0.2173(4) 0.4722(2) 0.0859(9) Uani 1 1 d . . . . .
C2 C 0.5137(2) 0.6307(4) 0.3836(2) 0.0519(7) Uani 1 1 d . . . . .
S2 S 0.78439(7) 0.40612(13) 0.46020(6) 0.0643(3) Uani 1 1 d . . . . .
O2 O 0.8380(2) 0.5192(5) 0.52404(19) 0.0879(9) Uani 1 1 d . . . . .
C4 C 0.6595(3) 0.7869(5) 0.4468(3) 0.0665(9) Uani 1 1 d . . . . .
H4 H 0.726708 0.804113 0.475753 0.080 Uiso 1 1 calc R U . . .
C5 C 0.5927(3) 0.9202(5) 0.4172(3) 0.0746(11) Uani 1 1 d . . . . .
H5 H 0.609947 1.039976 0.424030 0.090 Uiso 1 1 calc R U . . .
O6 O 0.4714(2) 0.3268(3) 0.36844(18) 0.0701(7) Uani 1 1 d . . . . .
C6 C 0.4462(3) 0.4808(4) 0.3557(2) 0.0552(8) Uani 1 1 d . . . . .
O7 O 0.35393(19) 0.5314(3) 0.31372(18) 0.0697(7) Uani 1 1 d . . . . .
C7 C 0.2786(4) 0.3902(7) 0.2876(3) 0.0892(14) Uani 1 1 d . . . . .
H7A H 0.221172 0.437942 0.249497 0.134 Uiso 1 1 calc R U . . .
H7B H 0.250280 0.340503 0.338825 0.134 Uiso 1 1 calc R U . . .
H7C H 0.314631 0.299012 0.257304 0.134 Uiso 1 1 calc R U . . .
C11 C 0.8309(2) 0.4589(4) 0.3578(2) 0.0524(7) Uani 1 1 d . . . . .
C13 C 0.9605(3) 0.5939(5) 0.2724(3) 0.0733(11) Uani 1 1 d . . . . .
H13 H 1.021813 0.662423 0.269474 0.088 Uiso 1 1 calc R U . . .
C12 C 0.9226(3) 0.5605(5) 0.3532(3) 0.0673(10) Uani 1 1 d . . . . .
H12 H 0.958125 0.605787 0.404096 0.081 Uiso 1 1 calc R U . . .
C14 C 0.9096(3) 0.5281(4) 0.1961(3) 0.0602(8) Uani 1 1 d . . . . .
C15 C 0.8179(3) 0.4267(5) 0.2014(3) 0.0614(9) Uani 1 1 d . . . . .
H15 H 0.782388 0.381866 0.150499 0.074 Uiso 1 1 calc R U . . .
C16 C 0.7791(3) 0.3920(4) 0.2815(2) 0.0595(9) Uani 1 1 d . . . . .
H16 H 0.717829 0.323209 0.284404 0.071 Uiso 1 1 calc R U . . .
C17 C 0.9530(4) 0.5639(7) 0.1081(3) 0.0860(13) Uani 1 1 d . . . . .
H17A H 0.923490 0.479368 0.065881 0.129 Uiso 1 1 calc R U . . .
H17B H 1.029550 0.553105 0.113611 0.129 Uiso 1 1 calc R U . . .
H17C H 0.933579 0.681975 0.089127 0.129 Uiso 1 1 calc R U . . .

loop_
_atom_site_aniso_label
_atom_site_aniso_U_11
_atom_site_aniso_U_22
_atom_site_aniso_U_33
_atom_site_aniso_U_23
_atom_site_aniso_U_13
_atom_site_aniso_U_12
S1 0.0671(6) 0.0506(5) 0.0890(8) -0.0004(4) 0.0004(5) 0.0095(4)
C3 0.0519(16) 0.0513(16) 0.0538(19) 0.0016(13) 0.0039(14) 0.0011(13)
N3 0.0527(15) 0.0569(16) 0.075(2) 0.0140(14) -0.0005(14) 0.0035(12)
O3 0.0798(18) 0.0755(18) 0.102(2) 0.0343(16) 0.0025(16) 0.0211(14)
C2 0.0510(16) 0.0480(16) 0.057(2) -0.0003(13) 0.0036(14) 0.0021(12)
S2 0.0560(5) 0.0714(6) 0.0637(6) 0.0105(4) -0.0077(4) 0.0082(4)
O2 0.0690(16) 0.127(3) 0.0643(18) -0.0071(16) -0.0167(13) 0.0024(16)
C4 0.0603(19) 0.062(2) 0.076(3) -0.0076(17) -0.0017(17) -0.0111(16)
C5 0.078(2) 0.0475(18) 0.098(3) -0.0064(18) 0.006(2) -0.0039(17)
O6 0.0771(16) 0.0500(13) 0.0824(19) -0.0016(11) 0.0004(13) -0.0049(11)
C6 0.0564(17) 0.0545(18) 0.055(2) -0.0021(14) 0.0033(14) -0.0023(14)
O7 0.0565(13) 0.0671(15) 0.0832(18) -0.0070(13) -0.0103(12) -0.0038(11)
C7 0.070(2) 0.100(3) 0.095(3) -0.024(2) -0.007(2) -0.025(2)
C11 0.0483(15) 0.0493(15) 0.058(2) 0.0002(13) -0.0066(13) 0.0032(12)
C13 0.061(2) 0.066(2) 0.092(3) -0.0021(19) 0.003(2) -0.0212(17)
C12 0.0592(19) 0.066(2) 0.074(3) -0.0079(18) -0.0118(17) -0.0136(16)
C14 0.0603(19) 0.0506(16) 0.070(2) 0.0013(15) 0.0064(16) -0.0002(14)
C15 0.0561(18) 0.0613(19) 0.065(2) -0.0076(16) -0.0040(16) -0.0041(15)
C16 0.0519(17) 0.0571(18) 0.068(2) -0.0059(15) -0.0046(15) -0.0112(14)
C17 0.086(3) 0.088(3) 0.086(3) 0.001(2) 0.022(2) -0.008(2)

loop_
_atom_type_symbol
_atom_type_description
_atom_type_scat_dispersion_real
_atom_type_scat_dispersion_imag
_atom_type_scat_source
C C 0.0181 0.0091 'International Tables Vol C Tables 4.2.6.8 and 6.1.1.4'
H H 0.0000 0.0000 'International Tables Vol C Tables 4.2.6.8 and 6.1.1.4'
N N 0.0311 0.0180 'International Tables Vol C Tables 4.2.6.8 and 6.1.1.4'
O O 0.0492 0.0322 'International Tables Vol C Tables 4.2.6.8 and 6.1.1.4'
S S 0.3331 0.5567 'International Tables Vol C Tables 4.2.6.8 and 6.1.1.4'

loop_
_geom_angle_atom_site_label_1
_geom_angle_atom_site_label_2
_geom_angle_atom_site_label_3
_geom_angle
_geom_angle_site_symmetry_1
_geom_angle_site_symmetry_3
_geom_angle_publ_flag
C5 S1 C2 91.21(17) . . ?
C2 C3 N3 120.7(3) . . ?
C2 C3 C4 113.0(3) . . ?
N3 C3 C4 126.3(3) . . ?
C3 N3 S2 124.9(2) . . ?
C3 C2 C6 125.5(3) . . ?
C3 C2 S1 111.0(2) . . ?
C6 C2 S1 123.5(2) . . ?
O2 S2 O3 119.9(2) . . ?
O2 S2 N3 109.10(18) . . ?
O3 S2 N3 103.88(17) . . ?
O2 S2 C11 107.69(18) . . ?
O3 S2 C11 109.30(18) . . ?
N3 S2 C11 106.23(15) . . ?
C5 C4 C3 110.9(3) . . ?
C4 C5 S1 113.9(3) . . ?
O6 C6 O7 123.8(3) . . ?
O6 C6 C2 123.7(3) . . ?
O7 C6 C2 112.6(3) . . ?
C6 O7 C7 116.3(3) . . ?
C16 C11 C12 119.7(3) . . ?
C16 C11 S2 120.1(3) . . ?
C12 C11 S2 120.2(3) . . ?
C14 C13 C12 121.6(3) . . ?
C13 C12 C11 119.3(3) . . ?
C13 C14 C15 118.6(4) . . ?
C13 C14 C17 120.9(3) . . ?
C15 C14 C17 120.5(4) . . ?
C16 C15 C14 120.6(3) . . ?
C15 C16 C11 120.3(3) . . ?

loop_
_geom_bond_atom_site_label_1
_geom_bond_atom_site_label_2
_geom_bond_distance
_geom_bond_site_symmetry_2
_geom_bond_publ_flag
S1 C5 1.682(4) . ?
S1 C2 1.720(3) . ?
C3 C2 1.372(4) . ?
C3 N3 1.407(4) . ?
C3 C4 1.410(5) . ?
N3 S2 1.632(3) . ?
O3 S2 1.432(3) . ?
C2 C6 1.454(4) . ?
S2 O2 1.423(3) . ?
S2 C11 1.758(4) . ?
C4 C5 1.361(5) . ?
O6 C6 1.212(4) . ?
C6 O7 1.334(4) . ?
O7 C7 1.456(4) . ?
C11 C16 1.384(4) . ?
C11 C12 1.387(5) . ?
C13 C14 1.378(5) . ?
C13 C12 1.380(6) . ?
C14 C15 1.387(5) . ?
C14 C17 1.513(6) . ?
C15 C16 1.378(5) . ?

loop_
_geom_torsion_atom_site_label_1
_geom_torsion_atom_site_label_2
_geom_torsion_atom_site_label_3
_geom_torsion_atom_site_label_4
_geom_torsion
_geom_torsion_site_symmetry_1
_geom_torsion_site_symmetry_2
_geom_torsion_site_symmetry_3
_geom_torsion_site_symmetry_4
_geom_torsion_publ_flag
C2 C3 N3 S2 148.6(3) . . . . ?
C4 C3 N3 S2 -34.2(5) . . . . ?
N3 C3 C2 C6 -2.0(5) . . . . ?
C4 C3 C2 C6 -179.5(3) . . . . ?
N3 C3 C2 S1 176.3(3) . . . . ?
C4 C3 C2 S1 -1.2(4) . . . . ?
C5 S1 C2 C3 1.0(3) . . . . ?
C5 S1 C2 C6 179.3(3) . . . . ?
C3 N3 S2 O2 60.8(4) . . . . ?
C3 N3 S2 O3 -170.3(3) . . . . ?
C3 N3 S2 C11 -55.1(3) . . . . ?
C2 C3 C4 C5 0.8(5) . . . . ?
N3 C3 C4 C5 -176.5(4) . . . . ?
C3 C4 C5 S1 -0.1(5) . . . . ?
C2 S1 C5 C4 -0.5(4) . . . . ?
C3 C2 C6 O6 -0.5(6) . . . . ?
S1 C2 C6 O6 -178.6(3) . . . . ?
C3 C2 C6 O7 -179.8(3) . . . . ?
S1 C2 C6 O7 2.1(4) . . . . ?
O6 C6 O7 C7 4.0(5) . . . . ?
C2 C6 O7 C7 -176.7(3) . . . . ?
O2 S2 C11 C16 -168.6(3) . . . . ?
O3 S2 C11 C16 59.7(3) . . . . ?
N3 S2 C11 C16 -51.8(3) . . . . ?
O2 S2 C11 C12 14.5(3) . . . . ?
O3 S2 C11 C12 -117.2(3) . . . . ?
N3 S2 C11 C12 131.3(3) . . . . ?
C14 C13 C12 C11 -0.2(6) . . . . ?
C16 C11 C12 C13 0.2(5) . . . . ?
S2 C11 C12 C13 177.1(3) . . . . ?
C12 C13 C14 C15 0.3(6) . . . . ?
C12 C13 C14 C17 -179.2(4) . . . . ?
C13 C14 C15 C16 -0.4(5) . . . . ?
C17 C14 C15 C16 179.1(4) . . . . ?
C14 C15 C16 C11 0.4(5) . . . . ?
C12 C11 C16 C15 -0.3(5) . . . . ?
S2 C11 C16 C15 -177.2(3) . . . . ?
